data_7243779
loop_
_publ_author_name
'Basak, Megha'
'Das, Asesh'
'Das, Gopal'

_publ_section_title
;
 Exploring cyclohexane/piperazine-urea motifs for spherical halide (X =
 Cl&#x2212;/Br&#x2212;) recognition: effects on anion coordination,
 photoluminescence, and morphological tunability
;
_journal_issue 44
_journal_name_full CrystEngComm
_journal_page_first 7771
_journal_page_last 7780
_journal_paper_doi 10.1039/D1CE01090E
_journal_volume 23
_journal_year 2021
_chemical_formula_sum 'C28 H30 F12 N6 O2'
_chemical_formula_weight 710.58
_space_group_crystal_system monoclinic
_space_group_IT_number 14
_space_group_name_Hall '-P 2ybc'
_space_group_name_H-M_alt 'P 1 21/c 1'
_atom_sites_solution_hydrogens geom
_audit_creation_method SHELXL-2018/3
_audit_update_record
;
2021-09-24 deposited with the CCDC.	2021-10-15 downloaded from the CCDC.
;
_cell_angle_alpha 90
_cell_angle_beta 99.395(9)
_cell_angle_gamma 90
_cell_formula_units_Z 2
_cell_length_a 12.8556(12)
_cell_length_b 13.8433(13)
_cell_length_c 8.8264(11)
_cell_measurement_reflns_used 938
_cell_measurement_temperature 293(2)
_cell_measurement_theta_max 22.1320
_cell_measurement_theta_min 2.7210
_cell_volume 1549.7(3)
_computing_structure_refinement 'SHELXL-2018/3 (Sheldrick, 2018)'
_computing_structure_solution 'SHELXT 2018/2 (Sheldrick, 2018)'
_diffrn_ambient_temperature 293(2)
_diffrn_measured_fraction_theta_full 0.999
_diffrn_measured_fraction_theta_max 0.884
_diffrn_measurement_device_type 'Bruker APEX-II CCD'
_diffrn_measurement_method '\f and \w scans'
_diffrn_radiation_type MoK\a
_diffrn_radiation_wavelength 0.71073
_diffrn_reflns_av_R_equivalents 0.0663
_diffrn_reflns_av_unetI/netI 0.1368
_diffrn_reflns_Laue_measured_fraction_full 0.999
_diffrn_reflns_Laue_measured_fraction_max 0.884
_diffrn_reflns_limit_h_max 17
_diffrn_reflns_limit_h_min -14
_diffrn_reflns_limit_k_max 17
_diffrn_reflns_limit_k_min -18
_diffrn_reflns_limit_l_max 6
_diffrn_reflns_limit_l_min -11
_diffrn_reflns_number 6440
_diffrn_reflns_point_group_measured_fraction_full 0.999
_diffrn_reflns_point_group_measured_fraction_max 0.884
_diffrn_reflns_theta_full 25.242
_diffrn_reflns_theta_max 28.727
_diffrn_reflns_theta_min 2.763
_exptl_absorpt_coefficient_mu 0.147
_exptl_crystal_colour Colorless
_exptl_crystal_density_diffrn 1.523
_exptl_crystal_description Needle
_exptl_crystal_F_000 728
_refine_diff_density_max 0.337
_refine_diff_density_min -0.239
_refine_diff_density_rms 0.059
_refine_ls_extinction_coef 0.008(3)
_refine_ls_extinction_expression Fc^*^=kFc[1+0.001xFc^2^\l^3^/sin(2\q)]^-1/4^
_refine_ls_extinction_method 'SHELXL-2018/3 (Sheldrick 2018)'
_refine_ls_goodness_of_fit_ref 0.981
_refine_ls_hydrogen_treatment constr
_refine_ls_matrix_type full
_refine_ls_number_parameters 218
_refine_ls_number_reflns 3552
_refine_ls_number_restraints 0
_refine_ls_restrained_S_all 0.981
_refine_ls_R_factor_all 0.1976
_refine_ls_R_factor_gt 0.0804
_refine_ls_shift/su_max 0.000
_refine_ls_shift/su_mean 0.000
_refine_ls_structure_factor_coef Fsqd
_refine_ls_weighting_details 'w=1/[\s^2^(Fo^2^)+(0.0943P)^2^] where P=(Fo^2^+2Fc^2^)/3'
_refine_ls_weighting_scheme calc
_refine_ls_wR_factor_gt 0.1794
_refine_ls_wR_factor_ref 0.2657
_reflns_Friedel_coverage 0.000
_reflns_number_gt 1337
_reflns_number_total 3552
_reflns_threshold_expression 'I > 2\s(I)'
_cod_data_source_file d1ce01090e2.cif
_cod_data_source_block L2
_cod_depositor_comments 'Adding full bibliography for 7243777--7243781.cif.'
_cod_original_sg_symbol_H-M 'P 21/c'
_cod_database_code 7243779
_shelx_shelxl_version_number 2018/3
_shelx_space_group_comment
;
The symmetry employed for this shelxl refinement is uniquely defined
by the following loop, which should always be used as a source of
symmetry information in preference to the above space-group names.
They are only intended as comments.
;

loop_
_space_group_symop_operation_xyz
'x, y, z'
'-x, y+1/2, -z+1/2'
'-x, -y, -z'
'x, -y-1/2, z-1/2'

loop_
_atom_site_label
_atom_site_type_symbol
_atom_site_fract_x
_atom_site_fract_y
_atom_site_fract_z
_atom_site_U_iso_or_equiv
_atom_site_adp_type
_atom_site_occupancy
_atom_site_site_symmetry_order
_atom_site_calc_flag
_atom_site_refinement_flags_posn
_atom_site_refinement_flags_adp
_atom_site_refinement_flags_occupancy
_atom_site_disorder_assembly
_atom_site_disorder_group
O1 O 0.2596(2) 0.3101(2) 0.1448(3) 0.0480(8) Uani 1 1 d . . . . .
F6 F 0.6024(2) 0.5224(2) 0.0953(4) 0.0803(10) Uani 1 1 d . . . . .
F5 F 0.4715(3) 0.5891(2) 0.1759(4) 0.0857(11) Uani 1 1 d . . . . .
F4 F 0.6285(2) 0.6040(2) 0.3015(4) 0.0838(11) Uani 1 1 d . . . . .
N2 N 0.1683(3) 0.2371(3) 0.3136(4) 0.0501(10) Uani 1 1 d . . . . .
H2N H 0.168381 0.223991 0.408865 0.060 Uiso 1 1 calc R U . . .
N1 N 0.3360(3) 0.2874(3) 0.3947(4) 0.0501(10) Uani 1 1 d . . . . .
H1N H 0.326024 0.263470 0.481038 0.060 Uiso 1 1 calc R U . . .
N3 N 0.0576(3) 0.0401(3) 0.3886(5) 0.0518(11) Uani 1 1 d . . . . .
F2 F 0.8035(3) 0.3065(3) 0.5422(5) 0.1198(15) Uani 1 1 d . . . . .
C7 C 0.2540(3) 0.2797(3) 0.2743(5) 0.0403(10) Uani 1 1 d . . . . .
F3 F 0.7077(3) 0.1979(3) 0.6127(6) 0.1293(17) Uani 1 1 d . . . . .
C1 C 0.4349(3) 0.3306(3) 0.3911(5) 0.0434(11) Uani 1 1 d . . . . .
C6 C 0.4465(3) 0.4118(3) 0.3029(5) 0.0462(11) Uani 1 1 d . . . . .
H6 H 0.388666 0.437881 0.238951 0.055 Uiso 1 1 calc R U . . .
F1 F 0.7282(3) 0.3288(4) 0.7313(5) 0.1429(18) Uani 1 1 d . . . . .
C8 C 0.0757(3) 0.2119(3) 0.2033(5) 0.0507(12) Uani 1 1 d . . . . .
H8A H 0.067310 0.258740 0.120420 0.061 Uiso 1 1 calc R U . . .
H8B H 0.013992 0.215992 0.253165 0.061 Uiso 1 1 calc R U . . .
C5 C 0.5459(3) 0.4536(3) 0.3114(5) 0.0481(11) Uani 1 1 d . . . . .
C3 C 0.6215(4) 0.3339(4) 0.4898(6) 0.0547(12) Uani 1 1 d . . . . .
C11 C -0.0528(3) 0.0106(3) 0.3481(6) 0.0576(13) Uani 1 1 d . . . . .
H11B H -0.056311 -0.055934 0.313237 0.069 Uiso 1 1 calc R U . . .
H11A H -0.087623 0.050665 0.264780 0.069 Uiso 1 1 calc R U . . .
C2 C 0.5226(4) 0.2914(3) 0.4843(5) 0.0518(12) Uani 1 1 d . . . . .
H2 H 0.515278 0.236793 0.543004 0.062 Uiso 1 1 calc R U . . .
C10 C 0.1136(4) 0.0342(4) 0.2567(6) 0.0623(14) Uani 1 1 d . . . . .
H10B H 0.100950 -0.028896 0.209378 0.075 Uiso 1 1 calc R U . . .
H10A H 0.188754 0.039748 0.293314 0.075 Uiso 1 1 calc R U . . .
C12 C -0.1086(3) 0.0202(4) 0.4842(6) 0.0604(14) Uani 1 1 d . . . . .
H12A H -0.107448 0.087203 0.516723 0.072 Uiso 1 1 calc R U . . .
H12B H -0.181664 0.000737 0.455527 0.072 Uiso 1 1 calc R U . . .
C14 C 0.5625(4) 0.5414(4) 0.2225(6) 0.0632(14) Uani 1 1 d . . . . .
C4 C 0.6334(4) 0.4147(4) 0.4051(6) 0.0566(13) Uani 1 1 d . . . . .
H4 H 0.699339 0.443397 0.410111 0.068 Uiso 1 1 calc R U . . .
C9 C 0.0813(4) 0.1112(3) 0.1359(6) 0.0627(14) Uani 1 1 d . . . . .
H9A H 0.012714 0.094657 0.078311 0.075 Uiso 1 1 calc R U . . .
H9B H 0.131365 0.111662 0.064833 0.075 Uiso 1 1 calc R U . . .
C13 C 0.7141(5) 0.2928(5) 0.5920(8) 0.0781(17) Uani 1 1 d . . . . .

loop_
_atom_site_aniso_label
_atom_site_aniso_U_11
_atom_site_aniso_U_22
_atom_site_aniso_U_33
_atom_site_aniso_U_23
_atom_site_aniso_U_13
_atom_site_aniso_U_12
O1 0.0506(18) 0.0608(19) 0.0308(18) 0.0026(15) 0.0016(13) -0.0032(14)
F6 0.086(2) 0.100(2) 0.058(2) 0.0006(18) 0.0224(18) -0.0205(17)
F5 0.086(2) 0.0651(19) 0.105(3) 0.0212(18) 0.0133(19) 0.0014(16)
F4 0.105(2) 0.0708(19) 0.074(2) -0.0100(17) 0.0102(19) -0.0419(17)
N2 0.0410(19) 0.070(3) 0.038(2) 0.0033(19) 0.0022(16) -0.0119(19)
N1 0.048(2) 0.067(2) 0.034(2) 0.0022(18) 0.0027(16) -0.0183(19)
N3 0.042(2) 0.051(2) 0.062(3) 0.010(2) 0.0043(19) -0.0023(17)
F2 0.0493(19) 0.164(4) 0.142(4) 0.042(3) 0.004(2) 0.005(2)
C7 0.042(2) 0.043(2) 0.035(3) -0.012(2) 0.0045(19) -0.0049(19)
F3 0.087(3) 0.111(3) 0.173(5) 0.047(3) -0.031(3) -0.003(2)
C1 0.046(2) 0.051(3) 0.034(3) -0.006(2) 0.0079(19) -0.013(2)
C6 0.050(3) 0.048(3) 0.041(3) -0.004(2) 0.009(2) -0.004(2)
F1 0.107(3) 0.226(5) 0.078(3) -0.019(3) -0.036(2) 0.037(3)
C8 0.041(2) 0.059(3) 0.049(3) 0.004(2) 0.002(2) -0.007(2)
C5 0.052(3) 0.053(3) 0.040(3) -0.009(2) 0.012(2) -0.011(2)
C3 0.046(3) 0.066(3) 0.049(3) -0.004(3) -0.001(2) -0.007(2)
C11 0.043(3) 0.067(3) 0.058(3) 0.013(3) -0.008(2) -0.006(2)
C2 0.057(3) 0.056(3) 0.040(3) 0.001(2) 0.001(2) -0.005(2)
C10 0.056(3) 0.060(3) 0.071(4) -0.002(3) 0.010(3) -0.007(2)
C12 0.037(2) 0.065(3) 0.076(4) 0.015(3) 0.000(2) 0.003(2)
C14 0.069(3) 0.063(3) 0.058(4) -0.011(3) 0.013(3) -0.018(3)
C4 0.049(3) 0.067(3) 0.053(3) -0.008(3) 0.006(2) -0.015(2)
C9 0.061(3) 0.073(3) 0.053(3) -0.001(3) 0.004(3) -0.012(3)
C13 0.062(4) 0.101(5) 0.064(4) 0.007(4) -0.010(3) -0.009(3)

loop_
_atom_type_symbol
_atom_type_description
_atom_type_scat_dispersion_real
_atom_type_scat_dispersion_imag
_atom_type_scat_source
C C 0.0033 0.0016 'International Tables Vol C Tables 4.2.6.8 and 6.1.1.4'
H H 0.0000 0.0000 'International Tables Vol C Tables 4.2.6.8 and 6.1.1.4'
N N 0.0061 0.0033 'International Tables Vol C Tables 4.2.6.8 and 6.1.1.4'
O O 0.0106 0.0060 'International Tables Vol C Tables 4.2.6.8 and 6.1.1.4'
F F 0.0171 0.0103 'International Tables Vol C Tables 4.2.6.8 and 6.1.1.4'

loop_
_geom_angle_atom_site_label_1
_geom_angle_atom_site_label_2
_geom_angle_atom_site_label_3
_geom_angle
_geom_angle_site_symmetry_1
_geom_angle_site_symmetry_3
_geom_angle_publ_flag
C7 N2 C8 123.3(4) . . ?
C7 N1 C1 126.6(4) . . ?
C11 N3 C12 108.9(3) . 3_556 ?
C11 N3 C10 111.9(4) . . ?
C12 N3 C10 111.1(4) 3_556 . ?
O1 C7 N2 124.3(4) . . ?
O1 C7 N1 122.6(4) . . ?
N2 C7 N1 113.1(4) . . ?
C6 C1 C2 119.7(4) . . ?
C6 C1 N1 122.4(4) . . ?
C2 C1 N1 117.9(4) . . ?
C1 C6 C5 119.2(4) . . ?
N2 C8 C9 113.3(4) . . ?
C4 C5 C6 121.1(4) . . ?
C4 C5 C14 117.4(4) . . ?
C6 C5 C14 121.5(4) . . ?
C4 C3 C2 120.6(5) . . ?
C4 C3 C13 119.6(5) . . ?
C2 C3 C13 119.7(5) . . ?
N3 C11 C12 110.5(4) . . ?
C1 C2 C3 120.1(4) . . ?
N3 C10 C9 113.8(4) . . ?
N3 C12 C11 110.5(4) 3_556 . ?
F4 C14 F6 105.7(4) . . ?
F4 C14 F5 106.8(4) . . ?
F6 C14 F5 105.9(5) . . ?
F4 C14 C5 113.1(4) . . ?
F6 C14 C5 113.1(4) . . ?
F5 C14 C5 111.7(4) . . ?
C3 C4 C5 119.3(4) . . ?
C10 C9 C8 113.2(4) . . ?
F2 C13 F1 105.5(5) . . ?
F2 C13 F3 105.4(5) . . ?
F1 C13 F3 104.4(6) . . ?
F2 C13 C3 113.7(5) . . ?
F1 C13 C3 113.5(6) . . ?
F3 C13 C3 113.5(5) . . ?

loop_
_geom_bond_atom_site_label_1
_geom_bond_atom_site_label_2
_geom_bond_distance
_geom_bond_site_symmetry_2
_geom_bond_publ_flag
O1 C7 1.231(5) . ?
F6 C14 1.334(5) . ?
F5 C14 1.347(6) . ?
F4 C14 1.327(5) . ?
N2 C7 1.345(5) . ?
N2 C8 1.452(5) . ?
N1 C7 1.373(5) . ?
N1 C1 1.409(5) . ?
N3 C11 1.464(5) . ?
N3 C12 1.465(5) 3_556 ?
N3 C10 1.468(6) . ?
F2 C13 1.309(6) . ?
F3 C13 1.330(7) . ?
C1 C6 1.389(6) . ?
C1 C2 1.393(6) . ?
C6 C5 1.394(6) . ?
F1 C13 1.311(7) . ?
C8 C9 1.523(6) . ?
C5 C4 1.391(6) . ?
C5 C14 1.481(7) . ?
C3 C4 1.369(7) . ?
C3 C2 1.394(6) . ?
C3 C13 1.485(7) . ?
C11 C12 1.502(7) . ?
C10 C9 1.517(6) . ?
